data_1566183
loop_
_publ_author_name
'Suter, Riccardo'
'Gilliard, Robert J.'
'Iskandarov, Javad'
'Benk\>o, Zoltan'
'W\"orle, Michael'
'Gr\"utzmacher, Hansj\"org'

_publ_section_title
;
 Anionic 1-Aza-3,4-diphospholides as redox active ligands
;
_journal_name_full 'Inorganica Chimica Acta'
_journal_page_first 120274
_journal_paper_doi 10.1016/j.ica.2021.120274
_journal_volume 520
_journal_year 2021
_chemical_formula_moiety 'C48 H62 Fe2 N2 O4 P4'
_chemical_formula_sum 'C48 H62 Fe2 N2 O4 P4'
_chemical_formula_weight 966.57
_space_group_crystal_system monoclinic
_space_group_IT_number 14
_space_group_name_Hall '-P 2ybc'
_space_group_name_H-M_alt 'P 1 21/c 1'
_atom_sites_solution_hydrogens geom
_cell_angle_alpha 90
_cell_angle_beta 116.026(7)
_cell_angle_gamma 90
_cell_formula_units_Z 2
_cell_length_a 15.9732(9)
_cell_length_b 9.7552(4)
_cell_length_c 16.3655(9)
_cell_measurement_reflns_used 3705
_cell_measurement_temperature 108.9(3)
_cell_measurement_theta_max 30.6660
_cell_measurement_theta_min 3.1600
_cell_volume 2291.5(2)
_computing_cell_refinement 'CrysAlis RED, Oxford Diffraction Ltd.'
_computing_data_collection 'CrysAlis CCD, Oxford Diffraction Ltd.'
_computing_data_reduction 'CrysAlis RED, Oxford Diffraction Ltd.'
_computing_molecular_graphics 'Olex2 (Dolomanov et al., 2009)'
_computing_publication_material 'Olex2 (Dolomanov et al., 2009)'
_computing_structure_refinement 'ShelXL (Sheldrick, 2015)'
_computing_structure_solution 'ShelXT (Sheldrick, 2015)'
_diffrn_ambient_environment N~2~
_diffrn_ambient_temperature 108.9(3)
_diffrn_detector 'Oxford Diffraction Sapphire 3'
_diffrn_detector_area_resol_mean 8.26
_diffrn_detector_type 'CCD area detector'
_diffrn_measured_fraction_theta_full 0.999
_diffrn_measured_fraction_theta_max 0.904
_diffrn_measurement_details
;
#__ type_ start__ end____ width___ exp.time_
  1 omega  -91.00  -36.00   1.0000   30.0000
omega____ theta____ kappa____ phi______ frames
    -      -26.2303  -57.0000 -180.0000 55

#__ type_ start__ end____ width___ exp.time_
  2 omega  -10.00   32.00   1.0000   30.0000
omega____ theta____ kappa____ phi______ frames
    -      -26.2303   38.0000  120.0000 42

#__ type_ start__ end____ width___ exp.time_
  3 omega  -19.00   68.00   1.0000   30.0000
omega____ theta____ kappa____ phi______ frames
    -       26.6990  -99.0000  -90.0000 87

#__ type_ start__ end____ width___ exp.time_
  4 omega    5.00   95.00   1.0000   30.0000
omega____ theta____ kappa____ phi______ frames
    -       26.6990   57.0000   60.0000 90

#__ type_ start__ end____ width___ exp.time_
  5 omega -102.00  -55.00   1.0000   30.0000
omega____ theta____ kappa____ phi______ frames
    -      -26.2303 -179.0000   60.0000 47
;
_diffrn_measurement_device 'kappa-stage diffractometer'
_diffrn_measurement_device_type 'Oxford Diffraction Xcalibur S'
_diffrn_measurement_method '\w scans'
_diffrn_orient_matrix_UB_11 0.0145979000
_diffrn_orient_matrix_UB_12 0.0694739000
_diffrn_orient_matrix_UB_13 0.0059681000
_diffrn_orient_matrix_UB_21 0.0231588000
_diffrn_orient_matrix_UB_22 -0.0100455000
_diffrn_orient_matrix_UB_23 0.0477250000
_diffrn_orient_matrix_UB_31 0.0411580000
_diffrn_orient_matrix_UB_32 -0.0189794000
_diffrn_orient_matrix_UB_33 -0.0035295000
_diffrn_radiation_monochromator 'focusing graphite'
_diffrn_radiation_probe x-ray
_diffrn_radiation_type MoK\a
_diffrn_radiation_wavelength 0.71073
_diffrn_reflns_av_R_equivalents 0.0672
_diffrn_reflns_av_unetI/netI 0.1016
_diffrn_reflns_Laue_measured_fraction_full 0.999
_diffrn_reflns_Laue_measured_fraction_max 0.904
_diffrn_reflns_limit_h_max 22
_diffrn_reflns_limit_h_min -23
_diffrn_reflns_limit_k_max 13
_diffrn_reflns_limit_k_min -14
_diffrn_reflns_limit_l_max 23
_diffrn_reflns_limit_l_min -24
_diffrn_reflns_number 18259
_diffrn_reflns_point_group_measured_fraction_full 0.999
_diffrn_reflns_point_group_measured_fraction_max 0.904
_diffrn_reflns_theta_full 26.000
_diffrn_reflns_theta_max 32.696
_diffrn_reflns_theta_min 2.770
_diffrn_source 'sealed tube'
_exptl_absorpt_coefficient_mu 0.819
_exptl_absorpt_correction_T_max 1.00000
_exptl_absorpt_correction_T_min 0.96500
_exptl_absorpt_correction_type multi-scan
_exptl_absorpt_process_details
;
CrysAlisPro, Agilent Technologies,
Version 1.171.37.35 (release 13-08-2014 CrysAlis171 .NET)
(compiled Aug 13 2014,18:06:01)
Empirical absorption correction using spherical harmonics,
 implemented in SCALE3 ABSPACK scaling algorithm.
;
_exptl_crystal_colour red
_exptl_crystal_density_diffrn 1.401
_exptl_crystal_description block
_exptl_crystal_F_000 1016
_exptl_crystal_size_max 0.24
_exptl_crystal_size_mid 0.12
_exptl_crystal_size_min 0.08
_refine_diff_density_max 0.535
_refine_diff_density_min -0.607
_refine_diff_density_rms 0.104
_refine_ls_extinction_coef .
_refine_ls_extinction_method none
_refine_ls_goodness_of_fit_ref 1.057
_refine_ls_hydrogen_treatment constr
_refine_ls_matrix_type full
_refine_ls_number_parameters 278
_refine_ls_number_reflns 7614
_refine_ls_number_restraints 0
_refine_ls_restrained_S_all 1.057
_refine_ls_R_factor_all 0.0999
_refine_ls_R_factor_gt 0.0641
_refine_ls_shift/su_max 0.000
_refine_ls_shift/su_mean 0.000
_refine_ls_structure_factor_coef Fsqd
_refine_ls_weighting_details 'w=1/[\s^2^(Fo^2^)+(0.0340P)^2^] where P=(Fo^2^+2Fc^2^)/3'
_refine_ls_weighting_scheme calc
_refine_ls_wR_factor_gt 0.1057
_refine_ls_wR_factor_ref 0.1188
_reflns_Friedel_coverage 0.000
_reflns_Friedel_fraction_full .
_reflns_Friedel_fraction_max .
_reflns_number_gt 5487
_reflns_number_total 7614
_reflns_threshold_expression 'I > 2\s(I)'
_cod_data_source_file 4-anti.cif
_cod_data_source_block redone
_cod_database_code 1566183
_chemical_oxdiff_formula Fe2C40H40P4N2O12
_shelx_space_group_comment
;
The symmetry employed for this shelxl refinement is uniquely defined
by the following loop, which should always be used as a source of
symmetry information in preference to the above space-group names.
They are only intended as comments.
;
_reflns_odcompleteness_completeness 99.80
_reflns_odcompleteness_iscentric 1
_reflns_odcompleteness_theta 26.32
_olex2_refinement_description
;
1. Others
 Fixed Uiso: H23(0.02) H9(0.019) H10(0.022) H11(0.022) H13(0.018) H22(0.021)
 H24(0.023) H14A(0.033) H14B(0.033) H14C(0.033) H4A(0.037) H4B(0.037)
 H4C(0.037) H6A(0.032) H6B(0.032) H6C(0.032) H21(0.027) H16(0.021) H20(0.027)
 H5A(0.033) H5B(0.033) H5C(0.033) H15A(0.03) H15B(0.03) H15C(0.03) H17A(0.033)
 H17B(0.033) H17C(0.033) H18A(0.038) H18B(0.038) H18C(0.038)
 Fixed X: H23(0.4806) H9(0.2019) H10(0.159) H11(0.1519) H13(0.2674)
 H22(0.6219) H24(0.3406) H14A(0.1422) H14B(0.2304) H14C(0.2009) H4A(0.1038)
 H4B(0.0071) H4C(0.0897) H6A(0.0687) H6B(-0.0164) H6C(0.0589) H21(0.5729)
 H16(0.1964) H20(0.397) H5A(0.0886) H5B(0.0125) H5C(0.1138) H15A(0.3625)
 H15B(0.3878) H15C(0.4028) H17A(0.3309) H17B(0.2756) H17C(0.2686) H18A(0.096)
 H18B(0.1004) H18C(0.0479)
 Fixed Y: H23(0.182) H9(0.4764) H10(0.2503) H11(0.1074) H13(0.6414)
 H22(0.1782) H24(0.182) H14A(0.7213) H14B(0.8122) H14C(0.7007) H4A(0.6911)
 H4B(0.6168) H4C(0.5487) H6A(0.3351) H6B(0.4162) H6C(0.355) H21(0.1775)
 H16(0.1989) H20(0.1798) H5A(0.5765) H5B(0.6464) H5C(0.706) H15A(0.5968)
 H15B(0.7133) H15C(0.5594) H17A(0.0996) H17B(-0.0082) H17C(-0.0101)
 H18A(0.0027) H18B(0.007) H18C(0.1227)
 Fixed Z: H23(0.5627) H9(0.7645) H10(0.7619) H11(0.6473) H13(0.6071)
 H22(0.5356) H24(0.4102) H14A(0.6329) H14B(0.6865) H14C(0.7378) H4A(0.314)
 H4B(0.2778) H4C(0.2654) H6A(0.3447) H6B(0.3439) H6C(0.4352) H21(0.3685)
 H16(0.4593) H20(0.2899) H5A(0.5122) H5B(0.425) H5C(0.4708) H15A(0.7972)
 H15B(0.7459) H15C(0.7282) H17A(0.5749) H17B(0.4993) H17C(0.5919) H18A(0.509)
 H18B(0.4153) H18C(0.4407)
;
_shelx_shelxl_version_number 2014/7
_olex2_submission_special_instructions 'No special instructions were received'

loop_
_space_group_symop_operation_xyz
'x, y, z'
'-x, y+1/2, -z+1/2'
'-x, -y, -z'
'x, -y-1/2, z-1/2'

loop_
_atom_site_label
_atom_site_type_symbol
_atom_site_fract_x
_atom_site_fract_y
_atom_site_fract_z
_atom_site_U_iso_or_equiv
_atom_site_adp_type
_atom_site_occupancy
_atom_site_site_symmetry_order
_atom_site_calc_flag
_atom_site_refinement_flags_posn
_atom_site_refinement_flags_adp
_atom_site_refinement_flags_occupancy
_atom_site_disorder_assembly
_atom_site_disorder_group
Fe1 Fe 0.48112(2) 0.35560(3) 0.43182(2) 0.01139(9) Uani 1 1 d . . . . .
P1 P 0.40567(4) 0.49328(6) 0.48725(4) 0.01084(13) Uani 1 1 d . . . . .
P2 P 0.27323(4) 0.56809(7) 0.38627(5) 0.01480(15) Uani 1 1 d . . . . .
O1 O 0.39672(12) 0.34249(17) 0.62426(12) 0.0153(4) Uani 1 1 d . . . . .
O2 O 0.41667(13) 0.51317(19) 0.26479(13) 0.0227(4) Uani 1 1 d . . . . .
N1 N 0.25643(14) 0.4306(2) 0.52145(13) 0.0114(4) Uani 1 1 d . . . . .
C1 C 0.35354(16) 0.4082(2) 0.55516(16) 0.0117(5) Uani 1 1 d . . . . .
C2 C 0.21058(17) 0.5054(2) 0.44000(16) 0.0131(5) Uani 1 1 d . . . . .
C7 C 0.21946(16) 0.3831(2) 0.58317(16) 0.0120(5) Uani 1 1 d . . . . .
C23 C 0.48152(18) 0.1810(2) 0.50631(18) 0.0168(5) Uani 1 1 d . . . . .
H23 H 0.4806 0.1820 0.5627 0.020 Uiso 1 1 calc R . . . .
C19 C 0.44393(17) 0.4547(3) 0.33300(18) 0.0158(5) Uani 1 1 d . . . . .
C8 C 0.22577(17) 0.4714(3) 0.65365(17) 0.0145(5) Uani 1 1 d . . . . .
C9 C 0.20072(17) 0.4191(3) 0.71864(17) 0.0160(5) Uani 1 1 d . . . . .
H9 H 0.2019 0.4764 0.7645 0.019 Uiso 1 1 calc R . . . .
C10 C 0.17405(17) 0.2836(3) 0.71676(18) 0.0182(6) Uani 1 1 d . . . . .
H10 H 0.1590 0.2503 0.7619 0.022 Uiso 1 1 calc R . . . .
C3 C 0.10474(17) 0.5308(3) 0.39692(17) 0.0149(5) Uani 1 1 d . . . . .
C11 C 0.16984(17) 0.1982(3) 0.64798(18) 0.0179(5) Uani 1 1 d . . . . .
H11 H 0.1519 0.1074 0.6473 0.022 Uiso 1 1 calc R . . . .
C13 C 0.26462(17) 0.6165(2) 0.66384(17) 0.0150(5) Uani 1 1 d . . . . .
H13 H 0.2674 0.6414 0.6071 0.018 Uiso 1 1 calc R . . . .
C22 C 0.56073(18) 0.1790(2) 0.49073(19) 0.0176(6) Uani 1 1 d . . . . .
H22 H 0.6219 0.1782 0.5356 0.021 Uiso 1 1 calc R . . . .
C24 C 0.40258(19) 0.1811(2) 0.42006(19) 0.0188(6) Uani 1 1 d . . . . .
H24 H 0.3406 0.1820 0.4102 0.023 Uiso 1 1 calc R . . . .
C12 C 0.19188(16) 0.2453(3) 0.57947(18) 0.0147(5) Uani 1 1 d . . . . .
C14 C 0.20385(19) 0.7226(3) 0.68195(19) 0.0218(6) Uani 1 1 d . . . . .
H14A H 0.1422 0.7213 0.6329 0.033 Uiso 1 1 calc GR . . . .
H14B H 0.2304 0.8122 0.6865 0.033 Uiso 1 1 calc GR . . . .
H14C H 0.2009 0.7007 0.7378 0.033 Uiso 1 1 calc GR . . . .
C4 C 0.07340(18) 0.6037(3) 0.30490(18) 0.0244(6) Uani 1 1 d . . . . .
H4A H 0.1038 0.6911 0.3140 0.037 Uiso 1 1 calc GR . . . .
H4B H 0.0071 0.6168 0.2778 0.037 Uiso 1 1 calc GR . . . .
H4C H 0.0897 0.5487 0.2654 0.037 Uiso 1 1 calc GR . . . .
C6 C 0.04873(17) 0.3966(3) 0.37846(19) 0.0210(6) Uani 1 1 d . . . . .
H6A H 0.0687 0.3351 0.3447 0.032 Uiso 1 1 calc GR . . . .
H6B H -0.0164 0.4162 0.3439 0.032 Uiso 1 1 calc GR . . . .
H6C H 0.0589 0.3550 0.4352 0.032 Uiso 1 1 calc GR . . . .
C21 C 0.5334(2) 0.1785(3) 0.3967(2) 0.0225(6) Uani 1 1 d . . . . .
H21 H 0.5729 0.1775 0.3685 0.027 Uiso 1 1 calc R . . . .
C16 C 0.19110(17) 0.1454(3) 0.50751(18) 0.0175(5) Uani 1 1 d . . . . .
H16 H 0.1964 0.1989 0.4593 0.021 Uiso 1 1 calc R . . . .
C20 C 0.4341(2) 0.1798(3) 0.35234(19) 0.0225(6) Uani 1 1 d . . . . .
H20 H 0.3970 0.1798 0.2899 0.027 Uiso 1 1 calc R . . . .
C5 C 0.07736(18) 0.6236(3) 0.45681(19) 0.0219(6) Uani 1 1 d . . . . .
H5A H 0.0886 0.5765 0.5122 0.033 Uiso 1 1 calc GR . . . .
H5B H 0.0125 0.6464 0.4250 0.033 Uiso 1 1 calc GR . . . .
H5C H 0.1138 0.7060 0.4708 0.033 Uiso 1 1 calc GR . . . .
C15 C 0.36370(18) 0.6220(3) 0.74100(18) 0.0198(6) Uani 1 1 d . . . . .
H15A H 0.3625 0.5968 0.7972 0.030 Uiso 1 1 calc GR . . . .
H15B H 0.3878 0.7133 0.7459 0.030 Uiso 1 1 calc GR . . . .
H15C H 0.4028 0.5594 0.7282 0.030 Uiso 1 1 calc GR . . . .
C17 C 0.27431(19) 0.0476(3) 0.54710(19) 0.0223(6) Uani 1 1 d . . . . .
H17A H 0.3309 0.0996 0.5749 0.033 Uiso 1 1 calc GR . . . .
H17B H 0.2756 -0.0082 0.4993 0.033 Uiso 1 1 calc GR . . . .
H17C H 0.2686 -0.0101 0.5919 0.033 Uiso 1 1 calc GR . . . .
C18 C 0.10031(19) 0.0616(3) 0.4640(2) 0.0253(6) Uani 1 1 d . . . . .
H18A H 0.0960 0.0027 0.5090 0.038 Uiso 1 1 calc GR . . . .
H18B H 0.1004 0.0070 0.4153 0.038 Uiso 1 1 calc GR . . . .
H18C H 0.0479 0.1227 0.4407 0.038 Uiso 1 1 calc GR . . . .

loop_
_atom_site_aniso_label
_atom_site_aniso_U_11
_atom_site_aniso_U_22
_atom_site_aniso_U_33
_atom_site_aniso_U_23
_atom_site_aniso_U_13
_atom_site_aniso_U_12
Fe1 0.01201(18) 0.01207(17) 0.01184(17) -0.00098(14) 0.00685(14) -0.00044(13)
P1 0.0094(3) 0.0132(3) 0.0111(3) 0.0010(2) 0.0056(2) 0.0003(2)
P2 0.0108(3) 0.0213(3) 0.0135(3) 0.0050(3) 0.0064(3) 0.0014(2)
O1 0.0137(9) 0.0181(9) 0.0147(9) 0.0034(7) 0.0069(7) -0.0001(7)
O2 0.0232(10) 0.0288(11) 0.0153(9) 0.0045(8) 0.0079(8) -0.0017(8)
N1 0.0117(10) 0.0140(10) 0.0121(10) 0.0013(8) 0.0085(8) -0.0012(8)
C1 0.0113(11) 0.0130(11) 0.0127(11) -0.0032(10) 0.0070(10) -0.0020(9)
C2 0.0121(12) 0.0164(12) 0.0118(11) -0.0001(10) 0.0061(10) 0.0001(9)
C7 0.0077(11) 0.0176(12) 0.0125(11) 0.0043(10) 0.0060(9) 0.0023(9)
C23 0.0221(14) 0.0112(11) 0.0212(13) 0.0009(10) 0.0132(12) 0.0022(9)
C19 0.0143(13) 0.0166(12) 0.0192(13) -0.0059(11) 0.0099(11) -0.0029(9)
C8 0.0115(12) 0.0204(13) 0.0141(12) 0.0017(10) 0.0078(10) 0.0016(9)
C9 0.0133(12) 0.0229(13) 0.0147(12) 0.0024(11) 0.0089(10) 0.0049(10)
C10 0.0139(13) 0.0259(14) 0.0190(13) 0.0078(11) 0.0110(11) 0.0023(10)
C3 0.0099(12) 0.0203(13) 0.0162(12) 0.0031(10) 0.0074(10) 0.0037(9)
C11 0.0148(13) 0.0175(12) 0.0241(14) 0.0046(11) 0.0110(11) -0.0002(10)
C13 0.0170(13) 0.0167(12) 0.0134(12) -0.0004(10) 0.0087(10) -0.0008(9)
C22 0.0174(13) 0.0106(12) 0.0254(14) 0.0025(10) 0.0101(12) 0.0011(9)
C24 0.0167(13) 0.0152(12) 0.0256(14) -0.0016(11) 0.0104(12) -0.0041(10)
C12 0.0082(11) 0.0181(12) 0.0187(13) 0.0003(10) 0.0067(10) 0.0009(9)
C14 0.0249(15) 0.0198(14) 0.0233(14) -0.0048(11) 0.0130(12) 0.0015(11)
C4 0.0134(13) 0.0407(17) 0.0202(14) 0.0109(13) 0.0082(11) 0.0063(12)
C6 0.0104(12) 0.0315(15) 0.0213(14) -0.0023(12) 0.0071(11) -0.0007(10)
C21 0.0288(16) 0.0155(13) 0.0339(16) -0.0026(12) 0.0236(14) 0.0022(11)
C16 0.0176(13) 0.0169(12) 0.0206(13) -0.0014(11) 0.0108(11) -0.0020(10)
C20 0.0336(17) 0.0151(13) 0.0194(13) -0.0060(11) 0.0121(13) -0.0039(11)
C5 0.0168(13) 0.0249(14) 0.0233(14) 0.0015(12) 0.0083(12) 0.0060(11)
C15 0.0179(13) 0.0218(14) 0.0188(13) -0.0009(11) 0.0073(11) -0.0026(10)
C17 0.0239(15) 0.0179(13) 0.0277(15) -0.0023(12) 0.0137(13) 0.0016(11)
C18 0.0230(15) 0.0198(14) 0.0304(16) -0.0041(12) 0.0091(13) -0.0041(11)

loop_
_atom_type_symbol
_atom_type_description
_atom_type_scat_dispersion_real
_atom_type_scat_dispersion_imag
_atom_type_scat_source
C C 0.0033 0.0016 'International Tables Vol C Tables 4.2.6.8 and 6.1.1.4'
H H 0.0000 0.0000 'International Tables Vol C Tables 4.2.6.8 and 6.1.1.4'
Fe Fe 0.3463 0.8444 'International Tables Vol C Tables 4.2.6.8 and 6.1.1.4'
N N 0.0061 0.0033 'International Tables Vol C Tables 4.2.6.8 and 6.1.1.4'
O O 0.0106 0.0060 'International Tables Vol C Tables 4.2.6.8 and 6.1.1.4'
P P 0.1023 0.0942 'International Tables Vol C Tables 4.2.6.8 and 6.1.1.4'

loop_
_geom_angle_atom_site_label_1
_geom_angle_atom_site_label_2
_geom_angle_atom_site_label_3
_geom_angle
_geom_angle_site_symmetry_1
_geom_angle_site_symmetry_3
P1 Fe1 P1 78.82(3) . 3_666
C23 Fe1 P1 96.69(8) . .
C23 Fe1 P1 113.13(7) . 3_666
C23 Fe1 C22 38.83(10) . .
C23 Fe1 C21 65.87(11) . .
C19 Fe1 P1 91.04(9) . .
C19 Fe1 P1 92.36(8) . 3_666
C19 Fe1 C23 154.32(11) . .
C19 Fe1 C22 140.08(11) . .
C19 Fe1 C24 114.95(11) . .
C19 Fe1 C21 102.44(12) . .
C19 Fe1 C20 89.69(11) . .
C22 Fe1 P1 95.64(7) . 3_666
C22 Fe1 P1 128.88(8) . .
C24 Fe1 P1 152.52(8) . 3_666
C24 Fe1 P1 96.80(8) . .
C24 Fe1 C23 39.90(10) . .
C24 Fe1 C22 65.81(10) . .
C24 Fe1 C21 66.26(11) . .
C24 Fe1 C20 39.50(11) . .
C21 Fe1 P1 161.60(8) . .
C21 Fe1 P1 112.61(8) . 3_666
C21 Fe1 C22 38.93(11) . .
C20 Fe1 P1 151.69(9) . 3_666
C20 Fe1 P1 129.40(9) . .
C20 Fe1 C23 66.54(11) . .
C20 Fe1 C22 65.94(11) . .
C20 Fe1 C21 39.78(11) . .
Fe1 P1 Fe1 101.18(3) . 3_666
P2 P1 Fe1 114.33(4) . .
P2 P1 Fe1 119.44(3) . 3_666
C1 P1 Fe1 113.33(8) . 3_666
C1 P1 Fe1 115.90(8) . .
C1 P1 P2 93.62(8) . .
C2 P2 P1 94.79(9) . .
C1 N1 C7 112.9(2) . .
C2 N1 C1 118.3(2) . .
C2 N1 C7 128.4(2) . .
O1 C1 P1 124.96(19) . .
O1 C1 N1 121.4(2) . .
N1 C1 P1 113.63(17) . .
N1 C2 P2 119.53(18) . .
N1 C2 C3 121.8(2) . .
C3 C2 P2 118.70(18) . .
C8 C7 N1 118.1(2) . .
C8 C7 C12 121.9(2) . .
C12 C7 N1 119.3(2) . .
Fe1 C23 H23 124.9 . .
C22 C23 Fe1 71.11(15) . .
C22 C23 H23 126.3 . .
C22 C23 C24 107.4(2) . .
C24 C23 Fe1 69.27(14) . .
C24 C23 H23 126.3 . .
O2 C19 Fe1 175.9(2) . .
C7 C8 C13 122.5(2) . .
C9 C8 C7 117.5(2) . .
C9 C8 C13 119.9(2) . .
C8 C9 H9 119.2 . .
C10 C9 C8 121.5(2) . .
C10 C9 H9 119.2 . .
C9 C10 H10 120.0 . .
C11 C10 C9 120.0(3) . .
C11 C10 H10 120.0 . .
C4 C3 C2 110.1(2) . .
C4 C3 C6 106.8(2) . .
C6 C3 C2 112.4(2) . .
C5 C3 C2 111.5(2) . .
C5 C3 C4 106.9(2) . .
C5 C3 C6 108.9(2) . .
C10 C11 H11 119.4 . .
C10 C11 C12 121.3(2) . .
C12 C11 H11 119.4 . .
C8 C13 H13 108.2 . .
C8 C13 C14 112.7(2) . .
C8 C13 C15 110.3(2) . .
C14 C13 H13 108.2 . .
C15 C13 H13 108.2 . .
C15 C13 C14 109.2(2) . .
Fe1 C22 H22 125.6 . .
C23 C22 Fe1 70.06(14) . .
C23 C22 H22 125.4 . .
C23 C22 C21 109.3(2) . .
C21 C22 Fe1 70.52(15) . .
C21 C22 H22 125.4 . .
Fe1 C24 H24 124.3 . .
C23 C24 Fe1 70.83(14) . .
C23 C24 H24 125.8 . .
C20 C24 Fe1 70.66(15) . .
C20 C24 C23 108.3(2) . .
C20 C24 H24 125.8 . .
C7 C12 C16 122.7(2) . .
C11 C12 C7 117.7(2) . .
C11 C12 C16 119.5(2) . .
C13 C14 H14A 109.5 . .
C13 C14 H14B 109.5 . .
C13 C14 H14C 109.5 . .
H14A C14 H14B 109.5 . .
H14A C14 H14C 109.5 . .
H14B C14 H14C 109.5 . .
C3 C4 H4A 109.5 . .
C3 C4 H4B 109.5 . .
C3 C4 H4C 109.5 . .
H4A C4 H4B 109.5 . .
H4A C4 H4C 109.5 . .
H4B C4 H4C 109.5 . .
C3 C6 H6A 109.5 . .
C3 C6 H6B 109.5 . .
C3 C6 H6C 109.5 . .
H6A C6 H6B 109.5 . .
H6A C6 H6C 109.5 . .
H6B C6 H6C 109.5 . .
Fe1 C21 H21 125.5 . .
C22 C21 Fe1 70.56(15) . .
C22 C21 H21 126.3 . .
C22 C21 C20 107.4(3) . .
C20 C21 Fe1 69.25(15) . .
C20 C21 H21 126.3 . .
C12 C16 H16 107.9 . .
C12 C16 C17 111.1(2) . .
C12 C16 C18 112.5(2) . .
C17 C16 H16 107.9 . .
C17 C16 C18 109.3(2) . .
C18 C16 H16 107.9 . .
Fe1 C20 H20 124.6 . .
C24 C20 Fe1 69.84(15) . .
C24 C20 C21 107.6(3) . .
C24 C20 H20 126.2 . .
C21 C20 Fe1 70.97(15) . .
C21 C20 H20 126.2 . .
C3 C5 H5A 109.5 . .
C3 C5 H5B 109.5 . .
C3 C5 H5C 109.5 . .
H5A C5 H5B 109.5 . .
H5A C5 H5C 109.5 . .
H5B C5 H5C 109.5 . .
C13 C15 H15A 109.5 . .
C13 C15 H15B 109.5 . .
C13 C15 H15C 109.5 . .
H15A C15 H15B 109.5 . .
H15A C15 H15C 109.5 . .
H15B C15 H15C 109.5 . .
C16 C17 H17A 109.5 . .
C16 C17 H17B 109.5 . .
C16 C17 H17C 109.5 . .
H17A C17 H17B 109.5 . .
H17A C17 H17C 109.5 . .
H17B C17 H17C 109.5 . .
C16 C18 H18A 109.5 . .
C16 C18 H18B 109.5 . .
C16 C18 H18C 109.5 . .
H18A C18 H18B 109.5 . .
H18A C18 H18C 109.5 . .
H18B C18 H18C 109.5 . .

loop_
_geom_bond_atom_site_label_1
_geom_bond_atom_site_label_2
_geom_bond_distance
_geom_bond_site_symmetry_2
Fe1 P1 2.2573(7) 3_666
Fe1 P1 2.2447(7) .
Fe1 C23 2.093(3) .
Fe1 C19 1.749(3) .
Fe1 C22 2.107(2) .
Fe1 C24 2.073(3) .
Fe1 C21 2.106(3) .
Fe1 C20 2.083(3) .
P1 Fe1 2.2573(7) 3_666
P1 P2 2.1613(9) .
P1 C1 1.852(3) .
P2 C2 1.709(3) .
O1 C1 1.217(3) .
O2 C19 1.155(3) .
N1 C1 1.417(3) .
N1 C2 1.410(3) .
N1 C7 1.452(3) .
C2 C3 1.540(3) .
C7 C8 1.407(3) .
C7 C12 1.408(3) .
C23 H23 0.9300 .
C23 C22 1.396(4) .
C23 C24 1.421(4) .
C8 C9 1.388(3) .
C8 C13 1.525(3) .
C9 H9 0.9300 .
C9 C10 1.384(4) .
C10 H10 0.9300 .
C10 C11 1.378(4) .
C3 C4 1.537(4) .
C3 C6 1.538(4) .
C3 C5 1.532(4) .
C11 H11 0.9300 .
C11 C12 1.392(4) .
C13 H13 0.9800 .
C13 C14 1.534(4) .
C13 C15 1.532(3) .
C22 H22 0.9300 .
C22 C21 1.404(4) .
C24 H24 0.9300 .
C24 C20 1.405(4) .
C12 C16 1.524(4) .
C14 H14A 0.9600 .
C14 H14B 0.9600 .
C14 H14C 0.9600 .
C4 H4A 0.9600 .
C4 H4B 0.9600 .
C4 H4C 0.9600 .
C6 H6A 0.9600 .
C6 H6B 0.9600 .
C6 H6C 0.9600 .
C21 H21 0.9300 .
C21 C20 1.425(4) .
C16 H16 0.9800 .
C16 C17 1.530(3) .
C16 C18 1.541(3) .
C20 H20 0.9300 .
C5 H5A 0.9600 .
C5 H5B 0.9600 .
C5 H5C 0.9600 .
C15 H15A 0.9600 .
C15 H15B 0.9600 .
C15 H15C 0.9600 .
C17 H17A 0.9600 .
C17 H17B 0.9600 .
C17 H17C 0.9600 .
C18 H18A 0.9600 .
C18 H18B 0.9600 .
C18 H18C 0.9600 .

loop_
_geom_torsion_atom_site_label_1
_geom_torsion_atom_site_label_2
_geom_torsion_atom_site_label_3
_geom_torsion_atom_site_label_4
_geom_torsion
_geom_torsion_site_symmetry_1
_geom_torsion_site_symmetry_2
_geom_torsion_site_symmetry_3
_geom_torsion_site_symmetry_4
Fe1 P1 C1 O1 59.4(2) . . . .
Fe1 P1 C1 O1 -57.0(2) 3_666 . . .
Fe1 P1 C1 N1 -123.11(15) . . . .
Fe1 P1 C1 N1 120.52(15) 3_666 . . .
Fe1 C23 C22 C21 -59.83(18) . . . .
Fe1 C23 C24 C20 61.01(18) . . . .
Fe1 C22 C21 C20 -59.70(18) . . . .
Fe1 C24 C20 C21 61.25(18) . . . .
Fe1 C21 C20 C24 -60.53(18) . . . .
P1 P2 C2 N1 -1.58(19) . . . .
P1 P2 C2 C3 179.33(18) . . . .
P2 P1 C1 O1 178.7(2) . . . .
P2 P1 C1 N1 -3.79(17) . . . .
P2 C2 C3 C4 4.1(3) . . . .
P2 C2 C3 C6 123.0(2) . . . .
P2 C2 C3 C5 -114.5(2) . . . .
N1 C2 C3 C4 -175.0(2) . . . .
N1 C2 C3 C6 -56.1(3) . . . .
N1 C2 C3 C5 66.5(3) . . . .
N1 C7 C8 C9 -172.3(2) . . . .
N1 C7 C8 C13 3.6(3) . . . .
N1 C7 C12 C11 170.7(2) . . . .
N1 C7 C12 C16 -5.5(3) . . . .
C1 N1 C2 P2 -1.0(3) . . . .
C1 N1 C2 C3 178.1(2) . . . .
C1 N1 C7 C8 84.3(3) . . . .
C1 N1 C7 C12 -86.2(3) . . . .
C2 N1 C1 P1 3.6(3) . . . .
C2 N1 C1 O1 -178.8(2) . . . .
C2 N1 C7 C8 -88.9(3) . . . .
C2 N1 C7 C12 100.6(3) . . . .
C7 N1 C1 P1 -170.33(16) . . . .
C7 N1 C1 O1 7.3(3) . . . .
C7 N1 C2 P2 171.86(19) . . . .
C7 N1 C2 C3 -9.1(4) . . . .
C7 C8 C9 C10 2.6(4) . . . .
C7 C8 C13 C14 133.9(2) . . . .
C7 C8 C13 C15 -103.7(3) . . . .
C7 C12 C16 C17 103.7(3) . . . .
C7 C12 C16 C18 -133.3(2) . . . .
C23 C22 C21 Fe1 59.55(18) . . . .
C23 C22 C21 C20 -0.2(3) . . . .
C23 C24 C20 Fe1 -61.12(18) . . . .
C23 C24 C20 C21 0.1(3) . . . .
C8 C7 C12 C11 0.6(4) . . . .
C8 C7 C12 C16 -175.6(2) . . . .
C8 C9 C10 C11 -1.5(4) . . . .
C9 C8 C13 C14 -50.2(3) . . . .
C9 C8 C13 C15 72.1(3) . . . .
C9 C10 C11 C12 -0.1(4) . . . .
C10 C11 C12 C7 0.5(4) . . . .
C10 C11 C12 C16 176.9(2) . . . .
C11 C12 C16 C17 -72.5(3) . . . .
C11 C12 C16 C18 50.5(3) . . . .
C13 C8 C9 C10 -173.5(2) . . . .
C22 C23 C24 Fe1 -61.23(17) . . . .
C22 C23 C24 C20 -0.2(3) . . . .
C22 C21 C20 Fe1 60.54(18) . . . .
C22 C21 C20 C24 0.0(3) . . . .
C24 C23 C22 Fe1 60.06(17) . . . .
C24 C23 C22 C21 0.2(3) . . . .
C12 C7 C8 C9 -2.1(4) . . . .
C12 C7 C8 C13 173.8(2) . . . .
